data_7707202
loop_
_publ_author_name
'Yang, Zongfei'
'Shang, Jingjing'
'Yang, Yuanyuan'
'Ma, Pengtao'
'Niu, Jingyang'
'Wang, Jingping'

_publ_section_title
;
 Synthesis, structures and stability of three V-substituted polyoxoniobate
 clusters based on [TeNb<sub>9</sub>O<sub>33</sub>]<sup>17-</sup> units.
;
_journal_issue 22
_journal_name_full 'Dalton transactions (Cambridge, England : 2003)'
_journal_page_first 7610
_journal_page_last 7620
_journal_paper_doi 10.1039/d1dt00223f
_journal_volume 50
_journal_year 2021
_chemical_formula_moiety 'C6 H24 Cu3 K5 N6 Na1.5 Nb9 O50 Te V3, Na O6, 4.5(O)'
_chemical_formula_sum 'C6 H24 Cu3 K5 N6 Na2.5 Nb9 O60.5 Te V3'
_chemical_formula_weight 2708.52
_space_group_crystal_system triclinic
_space_group_IT_number 2
_space_group_name_Hall '-P 1'
_space_group_name_H-M_alt 'P -1'
_atom_sites_solution_hydrogens geom
_atom_sites_solution_primary dual
_audit_creation_date 2020-11-27
_audit_creation_method
;
Olex2 1.2
(compiled 2018.05.29 svn.r3508 for OlexSys, GUI svn.r5506)
;
_audit_update_record
;
2020-12-01 deposited with the CCDC.	2021-04-27 downloaded from the CCDC.
;
_cell_angle_alpha 79.580(16)
_cell_angle_beta 82.368(16)
_cell_angle_gamma 60.151(9)
_cell_formula_units_Z 2
_cell_length_a 12.824(4)
_cell_length_b 12.873(5)
_cell_length_c 27.492(14)
_cell_measurement_reflns_used 9986
_cell_measurement_temperature 150(2)
_cell_measurement_theta_max 28.299
_cell_measurement_theta_min 2.181
_cell_volume 3867(3)
_computing_cell_refinement 'SAINT V8.38A (?, 2016)'
_computing_data_reduction 'SAINT V8.38A (?, 2016)'
_computing_molecular_graphics 'Olex2 (Dolomanov et al., 2009)'
_computing_publication_material 'Olex2 (Dolomanov et al., 2009)'
_computing_structure_refinement 'ShelXL (Sheldrick, 2015)'
_computing_structure_solution 'ShelXT (Sheldrick, 2015)'
_diffrn_ambient_temperature 150
_diffrn_measured_fraction_theta_full 0.996
_diffrn_measured_fraction_theta_max 0.996
_diffrn_measurement_device_type 'Bruker D8 VENTURE PHOTON II'
_diffrn_measurement_method 'phi and omega scans'
_diffrn_radiation_monochromator 'Helios multilayer optic'
_diffrn_radiation_type MoK\a
_diffrn_radiation_wavelength 0.71073
_diffrn_reflns_av_R_equivalents 0.0471
_diffrn_reflns_av_unetI/netI 0.0450
_diffrn_reflns_Laue_measured_fraction_full 0.996
_diffrn_reflns_Laue_measured_fraction_max 0.996
_diffrn_reflns_limit_h_max 15
_diffrn_reflns_limit_h_min -15
_diffrn_reflns_limit_k_max 15
_diffrn_reflns_limit_k_min -15
_diffrn_reflns_limit_l_max 32
_diffrn_reflns_limit_l_min -32
_diffrn_reflns_number 48854
_diffrn_reflns_point_group_measured_fraction_full 0.996
_diffrn_reflns_point_group_measured_fraction_max 0.996
_diffrn_reflns_theta_full 25.100
_diffrn_reflns_theta_max 25.100
_diffrn_reflns_theta_min 2.262
_diffrn_source_type Microfocus
_exptl_absorpt_coefficient_mu 3.185
_exptl_absorpt_correction_T_max 0.7457
_exptl_absorpt_correction_T_min 0.6376
_exptl_absorpt_correction_type multi-scan
_exptl_absorpt_process_details
'SADABS-2016/2 (Bruker,2016/2) was used for absorption correction. wR2(int) was 0.1053 before and 0.0628 after correction. The Ratio of minimum to maximum transmission is 0.8550. The \l/2 correction factor is Not present.'
_exptl_crystal_colour blue
_exptl_crystal_colour_primary blue
_exptl_crystal_density_diffrn 2.326
_exptl_crystal_description block
_exptl_crystal_F_000 2571
_exptl_crystal_size_max 0.18
_exptl_crystal_size_mid 0.16
_exptl_crystal_size_min 0.13
_refine_diff_density_max 2.363
_refine_diff_density_min -2.126
_refine_diff_density_rms 0.186
_refine_ls_extinction_method none
_refine_ls_goodness_of_fit_ref 1.041
_refine_ls_hydrogen_treatment constr
_refine_ls_matrix_type full
_refine_ls_number_parameters 863
_refine_ls_number_reflns 13753
_refine_ls_number_restraints 13
_refine_ls_restrained_S_all 1.042
_refine_ls_R_factor_all 0.0561
_refine_ls_R_factor_gt 0.0457
_refine_ls_shift/su_max 0.001
_refine_ls_shift/su_mean 0.000
_refine_ls_structure_factor_coef Fsqd
_refine_ls_weighting_details 'w=1/[\s^2^(Fo^2^)+(0.0368P)^2^+52.4680P] where P=(Fo^2^+2Fc^2^)/3'
_refine_ls_weighting_scheme calc
_refine_ls_wR_factor_gt 0.1068
_refine_ls_wR_factor_ref 0.1136
_reflns_Friedel_coverage 0.000
_reflns_number_gt 11722
_reflns_number_total 13753
_reflns_threshold_expression 'I > 2\s(I)'
_cod_data_source_file d1dt00223f2.cif
_cod_data_source_block 2
_cod_depositor_comments 'Adding full bibliography for 7707201--7707203.cif.'
_cod_original_formula_sum 'C6 H24 Cu3 K5 N6 Na2.50 Nb9 O60.50 Te V3'
_cod_database_code 7707202
_shelx_shelxl_version_number 2018/3
_shelx_space_group_comment
;
The symmetry employed for this shelxl refinement is uniquely defined
by the following loop, which should always be used as a source of
symmetry information in preference to the above space-group names.
They are only intended as comments.
;
_shelx_estimated_absorpt_t_max 0.682
_shelx_estimated_absorpt_t_min 0.598
_diffrn_source_source 'Incoatc Ius 3.0 '
_olex2_refinement_description
;
1. Fixed Uiso
 At 1.2 times of:
  All C(H,H) groups, All N(H,H) groups
2. Restrained distances
 O23W-O23W_$1
 2.65 with sigma of 0.01
3. Uiso/Uaniso restraints and constraints
Uanis(O16W) \\sim Ueq, Uanis(O16B) \\sim Ueq: with sigma of 0.01 and sigma for
terminal atoms of 0.02
4. Others
 Fixed Sof: O16W(0.5) O20W(0.5) O21W(0.5) O22W(0.5) O23W(0.5) O16B(0.5)
 O24W(0.5)
5.a Secondary CH2 refined with riding coordinates:
 C1(H1A,H1B), C2(H2A,H2B), C3(H3A,H3B), C4(H4A,H4B), C5(H5A,H5B), C6(H6A,H6B),
 N1(H1C,H1D), N2(H2C,H2D), N3(H3C,H3D), N4(H4C,H4D), N5(H5C,H5D), N6(H6C,H6D)
;
_olex2_submission_special_instructions 'No special instructions were received'

loop_
_space_group_symop_operation_xyz
'x, y, z'
'-x, -y, -z'

loop_
_atom_site_label
_atom_site_type_symbol
_atom_site_fract_x
_atom_site_fract_y
_atom_site_fract_z
_atom_site_U_iso_or_equiv
_atom_site_adp_type
_atom_site_occupancy
_atom_site_site_symmetry_order
_atom_site_calc_flag
_atom_site_refinement_flags_posn
_atom_site_refinement_flags_adp
_atom_site_refinement_flags_occupancy
_atom_site_disorder_assembly
_atom_site_disorder_group
C1 C 0.1733(8) 1.2787(9) 0.1321(3) 0.036(2) Uani 1 1 d . . . . .
H1A H 0.206198 1.334642 0.129997 0.044 Uiso 1 1 calc R . . . .
H1B H 0.091633 1.324790 0.119125 0.044 Uiso 1 1 calc R . . . .
C2 C 0.2541(9) 1.1765(10) 0.1020(4) 0.045(3) Uani 1 1 d . . . . .
H2A H 0.217322 1.125029 0.101229 0.054 Uiso 1 1 calc R . . . .
H2B H 0.266048 1.209282 0.067505 0.054 Uiso 1 1 calc R . . . .
C3 C 1.0107(10) 0.7351(9) 0.1029(3) 0.041(2) Uani 1 1 d . . . . .
H3A H 1.099298 0.699676 0.101372 0.049 Uiso 1 1 calc R . . . .
H3B H 0.984020 0.754673 0.068614 0.049 Uiso 1 1 calc R . . . .
C4 C 0.9746(8) 0.6464(8) 0.1327(3) 0.031(2) Uani 1 1 d . . . . .
H4A H 0.887349 0.677230 0.130421 0.038 Uiso 1 1 calc R . . . .
H4B H 1.019181 0.567853 0.119561 0.038 Uiso 1 1 calc R . . . .
C5 C 0.7020(9) 1.4850(10) 0.1032(3) 0.038(2) Uani 1 1 d . . . . .
H5A H 0.649031 1.573543 0.100961 0.045 Uiso 1 1 calc R . . . .
H5B H 0.730004 1.463719 0.069222 0.045 Uiso 1 1 calc R . . . .
C6 C 0.8099(8) 1.4450(9) 0.1342(3) 0.036(2) Uani 1 1 d . . . . .
H6A H 0.868339 1.358668 0.132463 0.043 Uiso 1 1 calc R . . . .
H6B H 0.850925 1.493034 0.121236 0.043 Uiso 1 1 calc R . . . .
Cu1 Cu 0.33921(8) 1.09268(8) 0.19921(3) 0.0190(2) Uani 1 1 d . . . A 1
Cu2 Cu 0.95675(8) 0.79808(8) 0.19992(3) 0.0186(2) Uani 1 1 d . . . . .
Cu3 Cu 0.63630(8) 1.41327(8) 0.20075(3) 0.0182(2) Uani 1 1 d . . . . .
K1 K 1.15379(16) 0.54791(16) 0.30181(8) 0.0317(4) Uani 1 1 d . . . . .
K2 K 0.62899(18) 0.58976(17) 0.30305(9) 0.0368(5) Uani 1 1 d . . . . .
K3 K 0.11167(19) 1.0656(2) 0.30545(13) 0.0602(8) Uani 1 1 d . . . . .
K4 K 0.4103(2) 0.18982(18) 0.50137(7) 0.0353(5) Uani 1 1 d . . . . .
N1 N 0.1677(7) 1.2252(6) 0.1842(3) 0.0281(16) Uani 1 1 d . . . . .
H1C H 0.117049 1.193629 0.188094 0.034 Uiso 1 1 calc R . . A .
H1D H 0.140971 1.282303 0.204883 0.034 Uiso 1 1 calc R . . A .
N2 N 0.3716(7) 1.1046(8) 0.1262(3) 0.044(2) Uani 1 1 d . . . . .
H2C H 0.417476 1.141260 0.116976 0.053 Uiso 1 1 calc R . . A .
H2D H 0.412217 1.029391 0.116783 0.053 Uiso 1 1 calc R . . A .
N3 N 0.9537(9) 0.8450(7) 0.1269(3) 0.042(2) Uani 1 1 d . . . . .
H3C H 0.876306 0.892788 0.117809 0.050 Uiso 1 1 calc R . . . .
H3D H 0.994100 0.887339 0.117357 0.050 Uiso 1 1 calc R . . . .
N4 N 1.0030(6) 0.6305(6) 0.1850(3) 0.0275(16) Uani 1 1 d . . . . .
H4C H 1.082855 0.579196 0.189172 0.033 Uiso 1 1 calc R . . . .
H4D H 0.960138 0.599950 0.205510 0.033 Uiso 1 1 calc R . . . .
N5 N 0.6362(7) 1.4219(8) 0.1278(3) 0.040(2) Uani 1 1 d . . . . .
H5C H 0.672057 1.346036 0.119297 0.049 Uiso 1 1 calc R . . . .
H5D H 0.559194 1.462352 0.118007 0.049 Uiso 1 1 calc R . . . .
N6 N 0.7657(6) 1.4636(6) 0.1860(3) 0.0270(16) Uani 1 1 d . . . . .
H6C H 0.734492 1.542641 0.189777 0.032 Uiso 1 1 calc R . . . .
H6D H 0.826835 1.417802 0.206813 0.032 Uiso 1 1 calc R . . . .
Nb1 Nb 0.45581(6) 0.91566(6) 0.29373(2) 0.01177(14) Uani 1 1 d . . . . .
Nb2 Nb 0.47836(6) 1.40029(6) 0.29556(2) 0.01178(14) Uani 1 1 d . . . . .
Nb3 Nb 0.62612(6) 1.20105(6) 0.39745(2) 0.01284(14) Uani 1 1 d . . . . .
Nb4 Nb 0.96401(6) 0.89430(6) 0.29513(2) 0.01159(14) Uani 1 1 d . . . . .
Nb5 Nb 0.44953(6) 1.04181(6) 0.39564(2) 0.01229(14) Uani 1 1 d . . . . .
Nb6 Nb 0.78578(6) 0.86719(6) 0.39688(2) 0.01395(15) Uani 1 1 d . . . . .
Nb7 Nb 0.80114(6) 0.74337(6) 0.29220(2) 0.01272(14) Uani 1 1 d . . . . .
Nb8 Nb 0.30423(5) 1.23050(6) 0.29170(2) 0.01076(14) Uani 1 1 d . . . . .
Nb9 Nb 0.79343(6) 1.23917(6) 0.29310(2) 0.01107(14) Uani 1 1 d . . . . .
O1 O 0.4347(6) 1.3487(7) 0.1312(2) 0.0438(18) Uani 1 1 d . . . . .
O1W O 0.6106(8) 0.6882(7) 0.4091(3) 0.063(2) Uani 1 1 d . . . . .
O2W O 0.7813(6) 0.4292(6) 0.3817(3) 0.0408(17) Uani 1 1 d . . . . .
O3W O 1.0726(6) 0.2080(6) 0.3830(3) 0.0447(18) Uani 1 1 d . . . . .
O4W O 1.2727(5) 0.9323(5) 0.1980(2) 0.0309(14) Uani 1 1 d . . . . .
O5W O 1.1831(5) 0.7330(5) 0.1985(2) 0.0289(14) Uani 1 1 d . . . . .
O6W O 1.4741(5) 0.6414(5) 0.1989(2) 0.0281(13) Uani 1 1 d . . . . .
O7W O 1.4656(7) 0.8333(7) 0.1009(3) 0.0500(19) Uani 1 1 d . . . . .
O8W O 1.1445(6) 0.9427(7) 0.1009(3) 0.0503(19) Uani 1 1 d . . . . .
O9W O 1.3581(7) 0.6239(6) 0.0998(3) 0.052(2) Uani 1 1 d . . . . .
O2 O 0.2630(5) 1.4904(5) 0.1939(3) 0.0410(18) Uani 1 1 d . . . . .
O3 O 1.0288(5) 1.1007(6) 0.1899(3) 0.0463(19) Uani 1 1 d . . . . .
O4 O 0.6488(6) 0.9116(7) 0.1304(2) 0.0448(18) Uani 1 1 d . . . . .
O5 O 0.6402(6) 0.7252(6) 0.1906(3) 0.0454(19) Uani 1 1 d . . . . .
O6 O 0.8316(5) 0.7899(5) 0.45688(19) 0.0235(12) Uani 1 1 d . . . . .
O7 O 0.8649(7) 1.1210(6) 0.1315(2) 0.0467(19) Uani 1 1 d . . . . .
O8 O 0.1516(4) 1.3349(4) 0.28168(19) 0.0169(11) Uani 1 1 d . . . . .
O9 O 0.3796(5) 1.5580(5) 0.28801(19) 0.0190(11) Uani 1 1 d . . . . .
O10 O 0.8538(5) 0.5935(5) 0.28196(19) 0.0192(11) Uani 1 1 d . . . . .
O10W O 1.2342(6) -0.1216(6) 0.3878(2) 0.0374(16) Uani 1 1 d . . . . .
O11W O 1.4629(6) -0.4108(5) 0.3862(2) 0.0359(15) Uani 1 1 d . . . . .
O12W O 1.1680(6) -0.3497(6) 0.3874(3) 0.0418(17) Uani 1 1 d . . . . .
O13W O -0.0263(5) 0.0299(6) 0.4116(2) 0.0351(15) Uani 1 1 d . . . . .
O14W O 0.2724(8) 0.3845(8) 0.4122(4) 0.088(3) Uani 1 1 d . . . . .
O15W O 0.0094(5) 0.4960(5) 0.3792(2) 0.0319(14) Uani 1 1 d . . . . .
O16W O 0.2046(10) -0.0353(16) 0.4863(5) 0.056(5) Uani 0.5 1 d . U . B 1
O11 O 1.1212(4) 0.8406(5) 0.28713(19) 0.0182(11) Uani 1 1 d . . . . .
O12 O 0.3998(4) 0.8189(4) 0.28612(19) 0.0177(11) Uani 1 1 d . . . . .
O13 O 0.6185(5) 1.2363(5) 0.45774(19) 0.0226(12) Uani 1 1 d . . . . .
O14 O 0.5064(4) 1.3701(4) 0.21984(18) 0.0159(11) Uani 1 1 d . . . . .
O15 O 0.4198(4) 0.9295(4) 0.36281(19) 0.0160(11) Uani 1 1 d . . . . .
O16 O 0.7617(4) 0.8342(4) 0.21977(19) 0.0167(11) Uani 1 1 d . . . . .
O17 O 0.8966(5) 1.2946(5) 0.28262(19) 0.0182(11) Uani 1 1 d . . . . .
O18 O 0.3802(4) 1.2366(4) 0.21960(18) 0.0157(11) Uani 1 1 d . . . . .
O19 O 0.6318(4) 1.1909(4) 0.30763(17) 0.0109(10) Uani 1 1 d . . . . .
O20 O 0.5022(4) 0.9594(4) 0.21879(19) 0.0161(11) Uani 1 1 d . . . . .
O21 O 0.5061(5) 1.3680(5) 0.36453(18) 0.0172(11) Uani 1 1 d . . . . .
O22 O 0.5052(4) 1.0668(4) 0.30689(17) 0.0107(10) Uani 1 1 d . . . . .
O23 O 0.7827(4) 1.2140(4) 0.22083(18) 0.0153(11) Uani 1 1 d . . . . .
O24 O 0.8167(5) 0.7262(5) 0.36181(19) 0.0180(11) Uani 1 1 d . . . . .
O25 O 0.3878(5) 1.0233(5) 0.45545(19) 0.0187(11) Uani 1 1 d . . . . .
O26 O 0.3668(4) 1.3386(4) 0.29911(18) 0.0148(11) Uani 1 1 d . . . . .
O27 O 0.3003(4) 1.1778(4) 0.36146(18) 0.0158(11) Uani 1 1 d . . . . .
O28 O 0.9166(5) 0.9568(4) 0.21940(18) 0.0163(11) Uani 1 1 d . . . . .
O29 O 0.6262(4) 0.8037(4) 0.29858(19) 0.0150(11) Uani 1 1 d . . . . .
O30 O 0.7549(4) 1.2417(5) 0.36310(18) 0.0166(11) Uani 1 1 d . . . . .
O31 O 0.3107(4) 1.0809(4) 0.27327(18) 0.0125(10) Uani 1 1 d . . . . .
O32 O 0.9038(4) 1.0637(4) 0.29981(18) 0.0140(10) Uani 1 1 d . . . . .
O33 O 0.9550(4) 0.7543(4) 0.27409(18) 0.0146(11) Uani 1 1 d . . . . .
O34 O 0.6399(4) 1.3964(4) 0.27497(18) 0.0147(11) Uani 1 1 d . . . . .
O35 O 0.7562(4) 0.9408(4) 0.30721(17) 0.0115(10) Uani 1 1 d . . . . .
O36 O 0.9473(4) 0.8433(5) 0.36428(18) 0.0161(11) Uani 1 1 d . . . . .
O38 O 0.7446(4) 1.0317(4) 0.40258(18) 0.0158(11) Uani 1 1 d . . . . .
O39 O 0.6172(4) 0.9133(4) 0.40271(18) 0.0159(11) Uani 1 1 d . . . . .
O40 O 0.4984(4) 1.1583(4) 0.40320(18) 0.0145(11) Uani 1 1 d . . . . .
Te1 Te 0.63608(4) 1.07808(4) 0.27172(2) 0.00941(11) Uani 1 1 d . . . . .
V1 V 0.90058(12) 1.09898(11) 0.18968(5) 0.0168(3) Uani 1 1 d . . . . .
V2 V 0.63916(11) 0.85477(12) 0.18903(5) 0.0180(3) Uani 1 1 d . . . . .
V3 V 0.39337(12) 1.36336(12) 0.19038(5) 0.0170(3) Uani 1 1 d . . . . .
Na1 Na 1.3174(3) 0.7861(3) 0.14146(12) 0.0291(8) Uani 1 1 d . . . . .
Na2 Na 1.2935(3) -0.2772(3) 0.33684(11) 0.0195(6) Uani 1 1 d . . . . .
Na3 Na 0.000000 0.000000 0.500000 0.0360(12) Uani 1 2 d S T P . .
K5 K 0.9615(3) 0.3936(3) 0.32730(12) 0.0661(8) Uani 1 1 d . . . C 1
O17W O 1.1454(11) 1.0428(11) 0.0039(5) 0.109(4) Uiso 1 1 d . . . . .
O18W O 1.5464(12) 0.8064(12) 0.0038(5) 0.114(4) Uiso 1 1 d . . . . .
O19W O 1.3097(14) 0.6464(14) 0.0029(5) 0.136(5) Uiso 1 1 d . . . . .
O20W O 0.1814(14) -0.1934(15) 0.4917(5) 0.056(4) Uani 0.5 1 d . . . B .
O21W O 0.7151(16) 0.8441(16) 0.0379(7) 0.068(5) Uiso 0.5 1 d . . . . .
O22W O 0.3574(16) 1.4097(16) 0.0367(6) 0.064(5) Uiso 0.5 1 d . . . . .
O23W O 0.9507(15) 0.6009(9) 0.5201(6) 0.066(5) Uiso 0.5 1 d D . . . .
O16B O 0.1494(15) 0.0697(16) 0.4832(5) 0.047(4) Uani 0.5 1 d . U . B 2
O24W O -0.0218(19) 0.2010(19) 0.4964(8) 0.088(6) Uiso 0.5 1 d . . . B .

loop_
_atom_site_aniso_label
_atom_site_aniso_U_11
_atom_site_aniso_U_22
_atom_site_aniso_U_33
_atom_site_aniso_U_23
_atom_site_aniso_U_13
_atom_site_aniso_U_12
C1 0.029(5) 0.039(6) 0.035(5) 0.010(4) -0.012(4) -0.014(4)
C2 0.043(6) 0.050(7) 0.029(5) 0.005(5) -0.012(4) -0.014(5)
C3 0.056(7) 0.045(6) 0.028(5) -0.011(4) -0.001(5) -0.027(5)
C4 0.030(5) 0.032(5) 0.039(5) -0.019(4) 0.001(4) -0.017(4)
C5 0.041(6) 0.057(7) 0.020(5) 0.003(4) -0.002(4) -0.030(5)
C6 0.027(5) 0.040(6) 0.042(6) 0.000(4) 0.009(4) -0.021(5)
Cu1 0.0175(5) 0.0169(5) 0.0209(5) -0.0031(4) -0.0031(4) -0.0062(4)
Cu2 0.0194(5) 0.0173(5) 0.0208(5) -0.0052(4) 0.0009(4) -0.0098(4)
Cu3 0.0162(5) 0.0197(5) 0.0200(5) -0.0005(4) -0.0004(4) -0.0107(4)
K1 0.0169(9) 0.0166(9) 0.0559(13) -0.0047(8) -0.0019(8) -0.0039(8)
K2 0.0256(10) 0.0191(10) 0.0707(15) -0.0117(9) -0.0021(10) -0.0128(9)
K3 0.0160(10) 0.0282(12) 0.141(3) -0.0198(14) 0.0018(13) -0.0128(10)
K4 0.0509(13) 0.0280(10) 0.0175(9) -0.0006(8) 0.0065(8) -0.0148(10)
N1 0.032(4) 0.029(4) 0.030(4) 0.001(3) -0.009(3) -0.019(4)
N2 0.031(4) 0.045(5) 0.027(4) 0.007(4) 0.000(3) -0.001(4)
N3 0.071(6) 0.033(5) 0.029(4) -0.005(3) -0.005(4) -0.030(5)
N4 0.019(4) 0.030(4) 0.033(4) -0.009(3) 0.005(3) -0.012(3)
N5 0.040(5) 0.071(6) 0.027(4) -0.008(4) 0.008(4) -0.041(5)
N6 0.028(4) 0.022(4) 0.031(4) -0.001(3) 0.001(3) -0.013(3)
Nb1 0.0095(3) 0.0094(3) 0.0177(3) -0.0019(2) -0.0010(2) -0.0054(3)
Nb2 0.0095(3) 0.0089(3) 0.0169(3) -0.0027(2) 0.0008(2) -0.0045(3)
Nb3 0.0134(3) 0.0148(3) 0.0126(3) -0.0036(3) 0.0001(2) -0.0081(3)
Nb4 0.0083(3) 0.0109(3) 0.0155(3) -0.0026(2) -0.0006(2) -0.0043(3)
Nb5 0.0110(3) 0.0136(3) 0.0131(3) -0.0016(2) 0.0012(2) -0.0071(3)
Nb6 0.0110(3) 0.0143(3) 0.0136(3) 0.0008(3) -0.0012(2) -0.0047(3)
Nb7 0.0094(3) 0.0084(3) 0.0194(3) -0.0017(3) 0.0001(2) -0.0039(3)
Nb8 0.0074(3) 0.0087(3) 0.0160(3) -0.0020(2) -0.0001(2) -0.0037(3)
Nb9 0.0092(3) 0.0100(3) 0.0156(3) -0.0025(2) -0.0004(2) -0.0057(3)
O1 0.058(5) 0.084(5) 0.019(3) 0.004(3) -0.006(3) -0.059(4)
O1W 0.093(7) 0.051(5) 0.061(5) -0.007(4) -0.002(5) -0.047(5)
O2W 0.038(4) 0.035(4) 0.060(5) -0.025(3) 0.016(3) -0.025(3)
O3W 0.024(3) 0.049(4) 0.056(4) 0.016(3) -0.005(3) -0.020(3)
O4W 0.029(3) 0.027(3) 0.035(4) -0.009(3) -0.004(3) -0.010(3)
O5W 0.026(3) 0.024(3) 0.037(4) -0.007(3) 0.006(3) -0.012(3)
O6W 0.022(3) 0.023(3) 0.036(3) 0.001(3) -0.002(3) -0.009(3)
O7W 0.049(4) 0.067(5) 0.052(5) -0.012(4) 0.007(4) -0.042(4)
O8W 0.040(4) 0.047(4) 0.053(5) 0.005(4) -0.012(3) -0.014(4)
O9W 0.069(5) 0.038(4) 0.049(5) -0.015(3) -0.005(4) -0.021(4)
O2 0.022(3) 0.016(3) 0.082(5) 0.009(3) -0.021(3) -0.008(3)
O3 0.020(3) 0.026(4) 0.096(6) -0.014(4) 0.013(3) -0.015(3)
O4 0.031(4) 0.058(5) 0.018(3) -0.003(3) -0.002(3) -0.002(3)
O5 0.026(3) 0.030(4) 0.089(6) -0.037(4) -0.002(3) -0.011(3)
O6 0.021(3) 0.024(3) 0.019(3) 0.001(2) -0.003(2) -0.007(3)
O7 0.088(6) 0.028(4) 0.018(3) -0.004(3) 0.003(3) -0.025(4)
O8 0.010(3) 0.013(3) 0.023(3) -0.002(2) -0.002(2) -0.002(2)
O9 0.019(3) 0.014(3) 0.024(3) -0.004(2) 0.000(2) -0.007(2)
O10 0.016(3) 0.015(3) 0.026(3) -0.003(2) 0.002(2) -0.007(2)
O10W 0.037(4) 0.049(4) 0.044(4) -0.023(3) 0.015(3) -0.032(3)
O11W 0.034(4) 0.019(3) 0.050(4) -0.006(3) -0.016(3) -0.006(3)
O12W 0.024(3) 0.034(4) 0.058(5) 0.014(3) -0.004(3) -0.014(3)
O13W 0.025(3) 0.056(4) 0.025(3) 0.001(3) -0.005(3) -0.022(3)
O14W 0.060(6) 0.051(5) 0.088(7) 0.010(5) 0.027(5) 0.008(5)
O15W 0.028(3) 0.022(3) 0.043(4) -0.007(3) -0.007(3) -0.008(3)
O16W 0.006(6) 0.084(11) 0.041(8) 0.051(7) -0.008(5) -0.013(6)
O11 0.013(3) 0.018(3) 0.022(3) -0.004(2) -0.001(2) -0.005(2)
O12 0.014(3) 0.015(3) 0.026(3) -0.002(2) -0.005(2) -0.009(2)
O13 0.024(3) 0.029(3) 0.018(3) -0.008(2) 0.003(2) -0.015(3)
O14 0.012(3) 0.018(3) 0.018(3) -0.001(2) -0.001(2) -0.008(2)
O15 0.017(3) 0.013(3) 0.021(3) -0.001(2) -0.001(2) -0.010(2)
O16 0.013(3) 0.016(3) 0.021(3) -0.002(2) -0.002(2) -0.007(2)
O17 0.019(3) 0.019(3) 0.021(3) -0.001(2) -0.002(2) -0.012(2)
O18 0.017(3) 0.017(3) 0.017(3) -0.005(2) 0.001(2) -0.011(2)
O19 0.009(2) 0.008(2) 0.016(3) -0.0038(19) 0.0003(19) -0.004(2)
O20 0.016(3) 0.012(3) 0.021(3) -0.001(2) -0.003(2) -0.007(2)
O21 0.018(3) 0.017(3) 0.017(3) -0.003(2) 0.001(2) -0.008(2)
O22 0.009(2) 0.011(2) 0.013(2) -0.0013(19) 0.0014(19) -0.007(2)
O23 0.013(3) 0.016(3) 0.017(3) -0.002(2) -0.002(2) -0.007(2)
O24 0.019(3) 0.018(3) 0.020(3) -0.003(2) 0.005(2) -0.012(2)
O25 0.015(3) 0.018(3) 0.018(3) -0.001(2) 0.001(2) -0.006(2)
O26 0.011(2) 0.012(3) 0.021(3) -0.003(2) 0.001(2) -0.005(2)
O27 0.010(2) 0.016(3) 0.018(3) -0.004(2) 0.001(2) -0.003(2)
O28 0.018(3) 0.013(3) 0.020(3) -0.003(2) -0.001(2) -0.009(2)
O29 0.010(2) 0.010(2) 0.024(3) -0.002(2) -0.001(2) -0.005(2)
O30 0.013(3) 0.021(3) 0.019(3) -0.004(2) -0.001(2) -0.011(2)
O31 0.009(2) 0.010(2) 0.019(3) -0.004(2) -0.003(2) -0.004(2)
O32 0.014(3) 0.012(3) 0.018(3) -0.004(2) -0.001(2) -0.007(2)
O33 0.012(3) 0.016(3) 0.019(3) -0.005(2) 0.002(2) -0.008(2)
O34 0.008(2) 0.012(3) 0.022(3) 0.001(2) 0.000(2) -0.006(2)
O35 0.009(2) 0.012(2) 0.015(3) -0.0038(19) 0.0015(19) -0.006(2)
O36 0.010(2) 0.018(3) 0.019(3) -0.002(2) -0.001(2) -0.007(2)
O38 0.014(3) 0.015(3) 0.019(3) -0.004(2) 0.000(2) -0.008(2)
O39 0.014(3) 0.014(3) 0.018(3) -0.001(2) -0.001(2) -0.006(2)
O40 0.012(3) 0.016(3) 0.014(3) -0.001(2) 0.000(2) -0.007(2)
Te1 0.0079(2) 0.0089(2) 0.0121(2) -0.00181(17) 0.00005(17) -0.00459(18)
V1 0.0174(7) 0.0135(6) 0.0186(7) -0.0028(5) 0.0059(5) -0.0082(6)
V2 0.0136(6) 0.0193(7) 0.0210(7) -0.0093(5) -0.0014(5) -0.0057(6)
V3 0.0172(7) 0.0178(7) 0.0188(7) 0.0043(5) -0.0063(5) -0.0116(6)
Na1 0.0299(19) 0.0294(19) 0.0285(18) -0.0038(14) -0.0010(14) -0.0149(16)
Na2 0.0154(15) 0.0163(15) 0.0276(17) -0.0042(13) -0.0021(12) -0.0075(13)
Na3 0.033(3) 0.049(3) 0.032(3) -0.006(2) -0.001(2) -0.024(3)
K5 0.0589(17) 0.0638(18) 0.076(2) -0.0127(15) -0.0015(14) -0.0291(15)
O20W 0.056(10) 0.078(11) 0.045(9) 0.012(8) -0.024(7) -0.042(9)
O16B 0.066(9) 0.083(10) 0.034(7) -0.040(7) 0.026(7) -0.064(9)

loop_
_atom_type_symbol
_atom_type_description
_atom_type_scat_dispersion_real
_atom_type_scat_dispersion_imag
_atom_type_scat_source
C C 0.0033 0.0016 'International Tables Vol C Tables 4.2.6.8 and 6.1.1.4'
H H 0.0000 0.0000 'International Tables Vol C Tables 4.2.6.8 and 6.1.1.4'
Cu Cu 0.3201 1.2651 'International Tables Vol C Tables 4.2.6.8 and 6.1.1.4'
K K 0.2009 0.2494 'International Tables Vol C Tables 4.2.6.8 and 6.1.1.4'
N N 0.0061 0.0033 'International Tables Vol C Tables 4.2.6.8 and 6.1.1.4'
Na Na 0.0362 0.0249 'International Tables Vol C Tables 4.2.6.8 and 6.1.1.4'
Nb Nb -2.0727 0.6215 'International Tables Vol C Tables 4.2.6.8 and 6.1.1.4'
O O 0.0106 0.0060 'International Tables Vol C Tables 4.2.6.8 and 6.1.1.4'
Te Te -0.5308 1.6751 'International Tables Vol C Tables 4.2.6.8 and 6.1.1.4'
V V 0.3005 0.5294 'International Tables Vol C Tables 4.2.6.8 and 6.1.1.4'

loop_
_geom_angle_atom_site_label_1
_geom_angle_atom_site_label_2
_geom_angle_atom_site_label_3
_geom_angle
_geom_angle_site_symmetry_1
_geom_angle_site_symmetry_3
_geom_angle_publ_flag
H1A C1 H1B 108.4 . . ?
C2 C1 H1A 110.1 . . ?
C2 C1 H1B 110.1 . . ?
N1 C1 H1A 110.1 . . ?
N1 C1 H1B 110.1 . . ?
N1 C1 C2 108.0(8) . . ?
C1 C2 H2A 110.3 . . ?
C1 C2 H2B 110.3 . . ?
H2A C2 H2B 108.5 . . ?
N2 C2 C1 107.2(8) . . ?
N2 C2 H2A 110.3 . . ?
N2 C2 H2B 110.3 . . ?
H3A C3 H3B 108.4 . . ?
C4 C3 H3A 110.0 . . ?
C4 C3 H3B 110.0 . . ?
N3 C3 H3A 110.0 . . ?
N3 C3 H3B 110.0 . . ?
N3 C3 C4 108.2(8) . . ?
C3 C4 H4A 110.0 . . ?
C3 C4 H4B 110.0 . . ?
H4A C4 H4B 108.4 . . ?
N4 C4 C3 108.4(7) . . ?
N4 C4 H4A 110.0 . . ?
N4 C4 H4B 110.0 . . ?
H5A C5 H5B 108.5 . . ?
C6 C5 H5A 110.2 . . ?
C6 C5 H5B 110.2 . . ?
N5 C5 H5A 110.2 . . ?
N5 C5 H5B 110.2 . . ?
N5 C5 C6 107.4(7) . . ?
C5 C6 H6A 110.0 . . ?
C5 C6 H6B 110.0 . . ?
H6A C6 H6B 108.4 . . ?
N6 C6 C5 108.5(7) . . ?
N6 C6 H6A 110.0 . . ?
N6 C6 H6B 110.0 . . ?
N1 Cu1 K3 70.0(2) . . ?
N1 Cu1 Nb1 133.2(2) . . ?
N1 Cu1 O18 89.6(2) . . ?
N2 Cu1 K3 143.1(3) . . ?
N2 Cu1 N1 85.9(3) . . ?
N2 Cu1 Nb1 138.8(2) . . ?
N2 Cu1 O18 102.0(3) . . ?
N2 Cu1 O20 98.1(3) . . ?
N2 Cu1 O31 178.4(3) . . ?
Nb1 Cu1 K3 64.53(5) . . ?
O18 Cu1 K3 105.08(13) . . ?
O18 Cu1 Nb1 92.08(13) . . ?
O20 Cu1 K3 105.74(16) . . ?
O20 Cu1 N1 175.7(3) . . ?
O20 Cu1 Nb1 42.50(15) . . ?
O20 Cu1 O18 91.21(19) . . ?
O20 Cu1 O31 80.8(2) . . ?
O31 Cu1 K3 38.49(14) . . ?
O31 Cu1 N1 95.2(2) . . ?
O31 Cu1 Nb1 40.50(13) . . ?
O31 Cu1 O18 76.77(18) . . ?
N3 Cu2 K1 141.6(3) . . ?
N3 Cu2 N4 85.8(3) . . ?
N3 Cu2 Nb4 139.3(2) . . ?
N3 Cu2 O16 101.6(3) . . ?
N3 Cu2 O28 98.2(3) . . ?
N3 Cu2 O33 178.4(3) . . ?
N4 Cu2 K1 68.8(2) . . ?
N4 Cu2 Nb4 132.9(2) . . ?
N4 Cu2 O16 89.5(2) . . ?
Nb4 Cu2 K1 65.66(5) . . ?
O16 Cu2 K1 106.32(13) . . ?
O16 Cu2 Nb4 92.12(13) . . ?
O28 Cu2 K1 106.99(15) . . ?
O28 Cu2 N4 175.8(3) . . ?
O28 Cu2 Nb4 42.87(15) . . ?
O28 Cu2 O16 91.24(19) . . ?
O28 Cu2 O33 81.0(2) . . ?
O33 Cu2 K1 40.03(14) . . ?
O33 Cu2 N4 95.1(2) . . ?
O33 Cu2 Nb4 40.19(14) . . ?
O33 Cu2 O16 77.10(19) . . ?
N5 Cu3 K2 142.5(3) . 1_565 ?
N5 Cu3 N6 85.8(3) . . ?
N5 Cu3 Nb2 139.4(2) . . ?
N5 Cu3 O23 100.6(3) . . ?
N5 Cu3 O34 177.5(3) . . ?
N6 Cu3 K2 69.2(2) . 1_565 ?
N6 Cu3 Nb2 133.0(2) . . ?
N6 Cu3 O23 90.1(2) . . ?
Nb2 Cu3 K2 65.32(5) . 1_565 ?
O14 Cu3 K2 106.43(15) . 1_565 ?
O14 Cu3 N5 98.0(3) . . ?
O14 Cu3 N6 175.6(3) . . ?
O14 Cu3 Nb2 42.80(15) . . ?
O14 Cu3 O23 91.18(19) . . ?
O14 Cu3 O34 81.3(2) . . ?
O23 Cu3 K2 106.71(13) . 1_565 ?
O23 Cu3 Nb2 91.82(13) . . ?
O34 Cu3 K2 39.80(14) . 1_565 ?
O34 Cu3 N6 95.0(2) . . ?
O34 Cu3 Nb2 40.45(14) . . ?
O34 Cu3 O23 77.00(19) . . ?
Nb2 K1 Na2 63.73(6) 1_645 1_565 ?
Nb2 K1 K5 126.37(7) 1_645 . ?
Nb8 K1 Nb2 64.52(3) 1_645 1_645 ?
Nb8 K1 Na2 126.53(7) 1_645 1_565 ?
Nb8 K1 K5 63.35(6) 1_645 . ?
O2 K1 Nb2 68.05(11) 1_645 1_645 ?
O2 K1 Nb8 67.12(11) 1_645 1_645 ?
O2 K1 O14W 128.08(18) 1_645 1_655 ?
O2 K1 Na2 104.32(13) 1_645 1_565 ?
O2 K1 K5 101.85(13) 1_645 . ?
O8 K1 Nb2 92.70(11) 1_645 1_645 ?
O8 K1 Nb8 29.07(10) 1_645 1_645 ?
O8 K1 O2 69.69(15) 1_645 1_645 ?
O8 K1 O9 119.62(15) 1_645 1_645 ?
O8 K1 O12W 139.07(17) 1_645 1_565 ?
O8 K1 O14W 86.7(2) 1_645 1_655 ?
O8 K1 Na2 155.60(12) 1_645 1_565 ?
O8 K1 K5 39.27(11) 1_645 . ?
O9 K1 Nb2 29.10(10) 1_645 1_645 ?
O9 K1 Nb8 92.90(11) 1_645 1_645 ?
O9 K1 O2 71.91(16) 1_645 1_645 ?
O9 K1 O12W 72.75(16) 1_645 1_565 ?
O9 K1 O14W 82.2(2) 1_645 1_655 ?
O9 K1 Na2 39.39(11) 1_645 1_565 ?
O9 K1 K5 155.46(12) 1_645 . ?
O12W K1 Nb2 85.42(13) 1_565 1_645 ?
O12W K1 Nb8 124.31(14) 1_565 1_645 ?
O12W K1 O2 143.34(18) 1_565 1_645 ?
O12W K1 O14W 54.9(2) 1_565 1_655 ?
O12W K1 Na2 39.39(13) 1_565 1_565 ?
O12W K1 K5 114.39(14) 1_565 . ?
O14W K1 Nb2 67.72(16) 1_655 1_645 ?
O14W K1 Nb8 70.23(18) 1_655 1_645 ?
O14W K1 Na2 78.8(2) 1_655 1_565 ?
O14W K1 K5 83.7(2) 1_655 . ?
O15W K1 Nb2 125.33(14) 1_655 1_645 ?
O15W K1 Nb8 85.71(13) 1_655 1_645 ?
O15W K1 O2 141.23(18) 1_655 1_645 ?
O15W K1 O8 73.24(16) 1_655 1_645 ?
O15W K1 O9 139.41(18) 1_655 1_645 ?
O15W K1 O12W 74.80(18) 1_655 1_565 ?
O15W K1 O14W 59.1(2) 1_655 1_655 ?
O15W K1 Na2 114.18(15) 1_655 1_565 ?
O15W K1 K5 39.60(13) 1_655 . ?
O26 K1 Nb2 31.92(10) 1_645 1_645 ?
O26 K1 Nb8 32.80(11) 1_645 1_645 ?
O26 K1 O2 65.82(15) 1_645 1_645 ?
O26 K1 O8 61.59(15) 1_645 1_645 ?
O26 K1 O9 60.82(15) 1_645 1_645 ?
O26 K1 O12W 104.30(17) 1_645 1_565 ?
O26 K1 O14W 62.27(18) 1_645 1_655 ?
O26 K1 O15W 105.58(17) 1_645 1_655 ?
O26 K1 Na2 94.17(13) 1_645 1_565 ?
O26 K1 K5 94.79(13) 1_645 . ?
O33 K1 Nb2 143.74(12) . 1_645 ?
O33 K1 Nb8 141.15(13) . 1_645 ?
O33 K1 O2 96.42(16) . 1_645 ?
O33 K1 O8 113.04(16) . 1_645 ?
O33 K1 O9 115.99(16) . 1_645 ?
O33 K1 O12W 90.37(17) . 1_565 ?
O33 K1 O14W 135.50(19) . 1_655 ?
O33 K1 O15W 87.71(17) . 1_655 ?
O33 K1 O26 162.23(17) . 1_645 ?
O33 K1 Na2 90.90(13) . 1_565 ?
O33 K1 K5 88.01(13) . . ?
K5 K1 Na2 153.77(9) . 1_565 ?
Nb1 K2 Na2 63.58(6) . 1_465 ?
Nb1 K2 K5 126.93(7) . . ?
Nb7 K2 Nb1 64.45(4) . . ?
Nb7 K2 Na2 126.22(7) . 1_465 ?
Nb7 K2 K5 63.62(6) . . ?
O1W K2 Nb1 67.99(15) . . ?
O1W K2 Nb7 69.75(15) . . ?
O1W K2 Na2 79.05(17) . 1_465 ?
O1W K2 K5 84.64(18) . . ?
O2W K2 Nb1 126.41(14) . . ?
O2W K2 Nb7 86.25(14) . . ?
O2W K2 O1W 59.8(2) . . ?
O2W K2 O5 141.47(18) . . ?
O2W K2 O10 74.10(17) . . ?
O2W K2 O11W 75.41(18) . 1_465 ?
O2W K2 O12 140.69(18) . . ?
O2W K2 Na2 114.40(15) . 1_465 ?
O2W K2 K5 40.41(14) . . ?
O5 K2 Nb1 67.02(11) . . ?
O5 K2 Nb7 66.82(11) . . ?
O5 K2 O1W 127.16(18) . . ?
O5 K2 Na2 103.86(13) . 1_465 ?
O5 K2 K5 101.30(13) . . ?
O10 K2 Nb1 92.50(11) . . ?
O10 K2 Nb7 29.18(10) . . ?
O10 K2 O1W 86.8(2) . . ?
O10 K2 O5 69.05(16) . . ?
O10 K2 O11W 140.32(18) . 1_465 ?
O10 K2 O12 119.12(16) . . ?
O10 K2 Na2 155.39(13) . 1_465 ?
O10 K2 K5 39.50(12) . . ?
O11W K2 Nb1 85.61(13) 1_465 . ?
O11W K2 Nb7 124.66(14) 1_465 . ?
O11W K2 O1W 55.8(2) 1_465 . ?
O11W K2 O5 142.50(17) 1_465 . ?
O11W K2 O12 73.04(16) 1_465 . ?
O11W K2 Na2 39.00(13) 1_465 1_465 ?
O11W K2 K5 115.82(15) 1_465 . ?
O12 K2 Nb1 29.12(10) . . ?
O12 K2 Nb7 92.78(11) . . ?
O12 K2 O1W 83.01(19) . . ?
O12 K2 O5 70.70(16) . . ?
O12 K2 Na2 39.57(11) . 1_465 ?
O12 K2 K5 156.03(12) . . ?
O29 K2 Nb1 31.69(10) . . ?
O29 K2 Nb7 32.94(10) . . ?
O29 K2 O1W 62.19(18) . . ?
O29 K2 O2W 106.63(17) . . ?
O29 K2 O5 64.98(15) . . ?
O29 K2 O10 61.72(15) . . ?
O29 K2 O11W 104.51(17) . 1_465 ?
O29 K2 O12 60.58(15) . . ?
O29 K2 Na2 93.76(12) . 1_465 ?
O29 K2 K5 95.47(12) . . ?
O34 K2 Nb1 143.44(13) 1_545 . ?
O34 K2 Nb7 140.25(13) 1_545 . ?
O34 K2 O1W 136.86(19) 1_545 . ?
O34 K2 O2W 87.47(17) 1_545 . ?
O34 K2 O5 95.97(16) 1_545 . ?
O34 K2 O10 112.01(16) 1_545 . ?
O34 K2 O11W 91.27(17) 1_545 1_465 ?
O34 K2 O12 115.88(16) 1_545 . ?
O34 K2 O29 160.93(18) 1_545 . ?
O34 K2 Na2 91.88(12) 1_545 1_465 ?
O34 K2 K5 86.98(12) 1_545 . ?
K5 K2 Na2 154.80(10) . 1_465 ?
Nb4 K3 Na2 63.07(6) 1_455 1_465 ?
Nb4 K3 K5 126.90(8) 1_455 1_465 ?
Nb9 K3 Nb4 64.65(5) 1_455 1_455 ?
Nb9 K3 Na2 126.24(7) 1_455 1_465 ?
Nb9 K3 K5 63.22(6) 1_455 1_465 ?
O3W K3 Nb4 127.30(15) 1_465 1_455 ?
O3W K3 Nb9 85.83(14) 1_465 1_455 ?
O3W K3 O3 140.05(19) 1_465 1_455 ?
O3W K3 O10W 77.9(2) 1_465 1_465 ?
O3W K3 O13W 59.26(18) 1_465 1_565 ?
O3W K3 O11 142.6(2) 1_465 1_455 ?
O3W K3 O17 73.46(17) 1_465 1_455 ?
O3W K3 Na2 116.91(17) 1_465 1_465 ?
O3W K3 K5 39.99(14) 1_465 1_465 ?
O3 K3 Nb4 67.04(12) 1_455 1_455 ?
O3 K3 Nb9 66.56(12) 1_455 1_455 ?
O3 K3 Na2 102.84(13) 1_455 1_465 ?
O3 K3 K5 100.24(14) 1_455 1_465 ?
O10W K3 Nb4 85.49(13) 1_465 1_455 ?
O10W K3 Nb9 125.98(15) 1_465 1_455 ?
O10W K3 O3 141.59(18) 1_465 1_455 ?
O10W K3 O13W 56.58(17) 1_465 1_565 ?
O10W K3 O11 72.73(16) 1_465 1_455 ?
O10W K3 Na2 38.98(13) 1_465 1_465 ?
O10W K3 K5 117.93(16) 1_465 1_465 ?
O13W K3 Nb4 69.79(12) 1_565 1_455 ?
O13W K3 Nb9 70.75(12) 1_565 1_455 ?
O13W K3 O3 128.67(16) 1_565 1_455 ?
O13W K3 Na2 80.49(14) 1_565 1_465 ?
O13W K3 K5 84.33(14) 1_565 1_465 ?
O11 K3 Nb4 29.20(10) 1_455 1_455 ?
O11 K3 Nb9 92.91(11) 1_455 1_455 ?
O11 K3 O3 70.33(16) 1_455 1_455 ?
O11 K3 O13W 85.02(17) 1_455 1_565 ?
O11 K3 Na2 38.99(11) 1_455 1_465 ?
O11 K3 K5 155.97(13) 1_455 1_465 ?
O17 K3 Nb4 92.70(12) 1_455 1_455 ?
O17 K3 Nb9 29.30(10) 1_455 1_455 ?
O17 K3 O3 68.43(16) 1_455 1_455 ?
O17 K3 O10W 142.34(19) 1_455 1_465 ?
O17 K3 O13W 87.50(17) 1_455 1_565 ?
O17 K3 O11 119.02(16) 1_455 1_455 ?
O17 K3 Na2 155.43(13) 1_455 1_465 ?
O17 K3 K5 39.03(11) 1_455 1_465 ?
O31 K3 Nb4 141.13(14) . 1_455 ?
O31 K3 Nb9 139.16(14) . 1_455 ?
O31 K3 O3W 89.72(17) . 1_465 ?
O31 K3 O3 93.08(17) . 1_455 ?
O31 K3 O10W 92.36(17) . 1_465 ?
O31 K3 O13W 138.26(18) . 1_565 ?
O31 K3 O11 113.88(16) . 1_455 ?
O31 K3 O17 111.25(17) . 1_455 ?
O31 K3 O32 157.8(2) . 1_455 ?
O31 K3 Na2 91.69(13) . 1_465 ?
O31 K3 K5 88.11(12) . 1_465 ?
O32 K3 Nb4 31.84(10) 1_455 1_455 ?
O32 K3 Nb9 32.99(11) 1_455 1_455 ?
O32 K3 O3W 106.87(18) 1_455 1_465 ?
O32 K3 O3 64.77(16) 1_455 1_455 ?
O32 K3 O10W 105.21(18) 1_455 1_465 ?
O32 K3 O13W 63.89(16) 1_455 1_565 ?
O32 K3 O11 60.74(15) 1_455 1_455 ?
O32 K3 O17 61.82(15) 1_455 1_455 ?
O32 K3 Na2 93.61(13) 1_455 1_465 ?
O32 K3 K5 95.23(13) 1_455 1_465 ?
K5 K3 Na2 156.89(12) 1_465 1_465 ?
Nb5 K4 Nb3 61.27(4) 1_545 1_545 ?
Nb5 K4 Nb3 114.19(6) 2_666 1_545 ?
Nb5 K4 Nb5 107.89(6) 1_545 2_666 ?
Nb5 K4 Nb6 112.84(7) 1_545 2_666 ?
Nb5 K4 Nb6 61.21(4) 2_666 2_666 ?
Nb6 K4 Nb3 171.95(6) 2_666 1_545 ?
O1W K4 Nb3 116.64(17) 2_666 1_545 ?
O1W K4 Nb5 177.36(19) 2_666 1_545 ?
O1W K4 Nb5 71.23(16) 2_666 2_666 ?
O1W K4 Nb6 69.07(16) 2_666 2_666 ?
O1W K4 O14W 110.7(3) 2_666 . ?
O1W K4 O13 89.3(2) 2_666 1_545 ?
O6 K4 Nb3 152.98(12) 2_666 1_545 ?
O6 K4 Nb5 98.59(12) 2_666 1_545 ?
O6 K4 Nb5 88.17(11) 2_666 2_666 ?
O6 K4 Nb6 28.09(10) 2_666 2_666 ?
O6 K4 O1W 83.9(2) 2_666 2_666 ?
O6 K4 O14W 87.8(2) 2_666 . ?
O6 K4 O13 166.13(16) 2_666 1_545 ?
O14W K4 Nb3 69.09(17) . 1_545 ?
O14W K4 Nb5 70.4(2) . 1_545 ?
O14W K4 Nb5 175.3(2) . 2_666 ?
O14W K4 Nb6 115.10(18) . 2_666 ?
O13 K4 Nb3 28.04(10) 1_545 1_545 ?
O13 K4 Nb5 101.09(12) 1_545 2_666 ?
O13 K4 Nb5 88.46(11) 1_545 1_545 ?
O13 K4 Nb6 155.12(12) 1_545 2_666 ?
O13 K4 O14W 83.3(2) 1_545 . ?
O25 K4 Nb3 86.30(12) 2_666 1_545 ?
O25 K4 Nb3 88.68(12) 1_545 1_545 ?
O25 K4 Nb5 90.09(12) 1_545 2_666 ?
O25 K4 Nb5 89.73(12) 2_666 1_545 ?
O25 K4 Nb5 28.53(10) 2_666 2_666 ?
O25 K4 Nb5 28.57(10) 1_545 1_545 ?
O25 K4 Nb6 84.80(12) 1_545 2_666 ?
O25 K4 Nb6 88.24(12) 2_666 2_666 ?
O25 K4 O1W 88.5(2) 2_666 2_666 ?
O25 K4 O1W 152.84(19) 1_545 2_666 ?
O25 K4 O6 75.71(16) 1_545 2_666 ?
O25 K4 O6 112.99(16) 2_666 2_666 ?
O25 K4 O14W 153.6(2) 2_666 . ?
O25 K4 O14W 86.6(2) 1_545 . ?
O25 K4 O13 114.20(16) 1_545 1_545 ?
O25 K4 O13 78.78(16) 2_666 1_545 ?
O25 K4 O25 83.24(17) 1_545 2_666 ?
O39 K4 Nb3 146.39(13) 2_666 1_545 ?
O39 K4 Nb5 32.50(10) 2_666 2_666 ?
O39 K4 Nb5 121.20(13) 2_666 1_545 ?
O39 K4 Nb6 30.27(10) 2_666 2_666 ?
O39 K4 O1W 59.44(19) 2_666 2_666 ?
O39 K4 O6 58.34(15) 2_666 2_666 ?
O39 K4 O14W 144.5(2) 2_666 . ?
O39 K4 O13 127.40(16) 2_666 1_545 ?
O39 K4 O25 60.92(15) 2_666 2_666 ?
O39 K4 O25 94.20(16) 2_666 1_545 ?
O39 K4 O40 148.58(16) 2_666 1_545 ?
O40 K4 Nb3 30.63(10) 1_545 1_545 ?
O40 K4 Nb5 122.24(12) 1_545 2_666 ?
O40 K4 Nb5 32.31(10) 1_545 1_545 ?
O40 K4 Nb6 144.65(13) 1_545 2_666 ?
O40 K4 O1W 146.0(2) 1_545 2_666 ?
O40 K4 O6 124.56(16) 1_545 2_666 ?
O40 K4 O14W 58.70(19) 1_545 . ?
O40 K4 O13 58.67(14) 1_545 1_545 ?
O40 K4 O25 95.20(16) 1_545 2_666 ?
O40 K4 O25 60.84(15) 1_545 1_545 ?
C1 N1 Cu1 106.0(5) . . ?
C1 N1 H1C 110.5 . . ?
C1 N1 H1D 110.5 . . ?
Cu1 N1 H1C 110.5 . . ?
Cu1 N1 H1D 110.5 . . ?
H1C N1 H1D 108.7 . . ?
C2 N2 Cu1 108.5(6) . . ?
C2 N2 H2C 110.0 . . ?
C2 N2 H2D 110.0 . . ?
Cu1 N2 H2C 110.0 . . ?
Cu1 N2 H2D 110.0 . . ?
H2C N2 H2D 108.4 . . ?
C3 N3 Cu2 108.8(6) . . ?
C3 N3 H3C 109.9 . . ?
C3 N3 H3D 109.9 . . ?
Cu2 N3 H3C 109.9 . . ?
Cu2 N3 H3D 109.9 . . ?
H3C N3 H3D 108.3 . . ?
C4 N4 Cu2 106.1(5) . . ?
C4 N4 H4C 110.5 . . ?
C4 N4 H4D 110.5 . . ?
Cu2 N4 H4C 110.5 . . ?
Cu2 N4 H4D 110.5 . . ?
H4C N4 H4D 108.7 . . ?
C5 N5 Cu3 109.3(6) . . ?
C5 N5 H5C 109.8 . . ?
C5 N5 H5D 109.8 . . ?
Cu3 N5 H5C 109.8 . . ?
Cu3 N5 H5D 109.8 . . ?
H5C N5 H5D 108.3 . . ?
C6 N6 Cu3 106.6(5) . . ?
C6 N6 H6C 110.4 . . ?
C6 N6 H6D 110.4 . . ?
Cu3 N6 H6C 110.4 . . ?
Cu3 N6 H6D 110.4 . . ?
H6C N6 H6D 108.6 . . ?
Cu1 Nb1 K2 126.19(5) . . ?
Cu1 Nb1 K3 68.32(6) . . ?
K2 Nb1 K3 118.81(5) . . ?
O12 Nb1 Cu1 93.33(17) . . ?
O12 Nb1 K2 54.56(17) . . ?
O12 Nb1 K3 66.63(17) . . ?
O12 Nb1 O15 101.4(2) . . ?
O12 Nb1 O20 99.9(2) . . ?
O12 Nb1 O22 172.5(2) . . ?
O12 Nb1 O29 101.6(2) . . ?
O12 Nb1 O31 100.3(2) . . ?
O15 Nb1 Cu1 132.41(15) . . ?
O15 Nb1 K2 98.42(15) . . ?
O15 Nb1 K3 76.59(16) . . ?
O15 Nb1 O20 157.9(2) . . ?
O15 Nb1 O22 75.40(18) . . ?
O15 Nb1 O29 96.8(2) . . ?
O15 Nb1 O31 93.0(2) . . ?
O20 Nb1 Cu1 39.52(14) . . ?
O20 Nb1 K2 98.90(14) . . ?
O20 Nb1 K3 106.59(15) . . ?
O20 Nb1 O22 82.74(17) . . ?
O22 Nb1 Cu1 84.20(12) . . ?
O22 Nb1 K2 132.27(12) . . ?
O22 Nb1 K3 105.87(12) . . ?
O29 Nb1 Cu1 124.35(15) . . ?
O29 Nb1 K2 47.53(15) . . ?
O29 Nb1 K3 164.43(15) . . ?
O29 Nb1 O20 84.9(2) . . ?
O29 Nb1 O22 85.62(18) . . ?
O29 Nb1 O31 153.7(2) . . ?
O31 Nb1 Cu1 39.57(14) . . ?
O31 Nb1 K2 153.97(14) . . ?
O31 Nb1 K3 41.86(14) . . ?
O31 Nb1 O20 77.08(19) . . ?
O31 Nb1 O22 73.26(17) . . ?
Cu3 Nb2 K1 124.68(5) . 1_465 ?
Cu3 Nb2 K2 67.11(5) . 1_565 ?
K1 Nb2 K2 118.11(5) 1_465 1_565 ?
O9 Nb2 Cu3 93.39(17) . . ?
O9 Nb2 K1 53.79(17) . 1_465 ?
O9 Nb2 K2 65.87(17) . 1_565 ?
O9 Nb2 O14 99.3(2) . . ?
O9 Nb2 O19 173.0(2) . . ?
O9 Nb2 O21 101.7(2) . . ?
O9 Nb2 O26 101.4(2) . . ?
O9 Nb2 O34 100.3(2) . . ?
O14 Nb2 Cu3 39.15(13) . . ?
O14 Nb2 K1 97.56(14) . 1_465 ?
O14 Nb2 K2 104.68(14) . 1_565 ?
O14 Nb2 O19 82.59(18) . . ?
O19 Nb2 Cu3 83.84(12) . . ?
O19 Nb2 K1 132.85(12) . 1_465 ?
O19 Nb2 K2 107.12(12) . 1_565 ?
O21 Nb2 Cu3 132.82(16) . . ?
O21 Nb2 K1 99.61(16) . 1_465 ?
O21 Nb2 K2 78.86(16) . 1_565 ?
O21 Nb2 O14 158.1(2) . . ?
O21 Nb2 O19 75.83(19) . . ?
O21 Nb2 O26 97.4(2) . . ?
O21 Nb2 O34 93.4(2) . . ?
O26 Nb2 Cu3 123.21(15) . . ?
O26 Nb2 K1 48.02(15) . 1_465 ?
O26 Nb2 K2 165.22(15) . 1_565 ?
O26 Nb2 O14 84.2(2) . . ?
O26 Nb2 O19 85.49(18) . . ?
O26 Nb2 O34 153.2(2) . . ?
O34 Nb2 Cu3 39.63(14) . . ?
O34 Nb2 K1 152.85(14) . 1_465 ?
O34 Nb2 K2 41.53(14) . 1_565 ?
O34 Nb2 O14 76.93(19) . . ?
O34 Nb2 O19 73.43(18) . . ?
O13 Nb3 K4 54.36(18) . 1_565 ?
O13 Nb3 O19 169.1(2) . . ?
O13 Nb3 O21 99.3(2) . . ?
O13 Nb3 O30 100.9(2) . . ?
O13 Nb3 O38 102.9(2) . . ?
O13 Nb3 O40 101.4(2) . . ?
O19 Nb3 K4 131.25(12) . 1_565 ?
O21 Nb3 K4 94.53(15) . 1_565 ?
O21 Nb3 O19 71.92(18) . . ?
O30 Nb3 K4 155.02(15) . 1_565 ?
O30 Nb3 O19 72.39(18) . . ?
O30 Nb3 O21 85.2(2) . . ?
O38 Nb3 K4 99.57(15) . 1_565 ?
O38 Nb3 O19 85.90(18) . . ?
O38 Nb3 O21 157.8(2) . . ?
O38 Nb3 O30 89.0(2) . . ?
O38 Nb3 O40 89.7(2) . . ?
O40 Nb3 K4 47.05(15) . 1_565 ?
O40 Nb3 O19 84.93(18) . . ?
O40 Nb3 O21 87.4(2) . . ?
O40 Nb3 O30 157.3(2) . . ?
Cu2 Nb4 K1 66.79(4) . . ?
Cu2 Nb4 K3 126.37(6) . 1_655 ?
K3 Nb4 K1 118.85(5) 1_655 . ?
O11 Nb4 Cu2 93.00(17) . . ?
O11 Nb4 K1 66.10(17) . . ?
O11 Nb4 K3 54.80(17) . 1_655 ?
O11 Nb4 O28 99.4(2) . . ?
O11 Nb4 O32 101.5(2) . . ?
O11 Nb4 O33 100.1(2) . . ?
O11 Nb4 O35 172.7(2) . . ?
O11 Nb4 O36 101.5(2) . . ?
O28 Nb4 Cu2 39.41(13) . . ?
O28 Nb4 K1 104.77(14) . . ?
O28 Nb4 K3 99.01(14) . 1_655 ?
O28 Nb4 O35 82.28(18) . . ?
O32 Nb4 Cu2 123.98(15) . . ?
O32 Nb4 K1 165.16(15) . . ?
O32 Nb4 K3 47.27(15) . 1_655 ?
O32 Nb4 O28 84.7(2) . . ?
O32 Nb4 O33 153.6(2) . . ?
O32 Nb4 O35 85.76(18) . . ?
O33 Nb4 Cu2 39.41(14) . . ?
O33 Nb4 K1 41.24(14) . . ?
O33 Nb4 K3 154.03(14) . 1_655 ?
O33 Nb4 O28 76.88(19) . . ?
O33 Nb4 O35 73.27(17) . . ?
O35 Nb4 Cu2 83.76(11) . . ?
O35 Nb4 K1 106.60(12) . . ?
O35 Nb4 K3 132.14(12) . 1_655 ?
O36 Nb4 Cu2 132.53(16) . . ?
O36 Nb4 K1 78.35(16) . . ?
O36 Nb4 K3 98.09(16) . 1_655 ?
O36 Nb4 O28 158.2(2) . . ?
O36 Nb4 O32 97.2(2) . . ?
O36 Nb4 O33 93.3(2) . . ?
O36 Nb4 O35 76.23(18) . . ?
K4 Nb5 K4 72.11(6) 1_565 2_666 ?
O15 Nb5 K4 149.61(15) . 1_565 ?
O15 Nb5 K4 92.10(15) . 2_666 ?
O15 Nb5 O22 72.44(18) . . ?
O22 Nb5 K4 136.92(12) . 1_565 ?
O22 Nb5 K4 134.04(12) . 2_666 ?
O25 Nb5 K4 51.14(17) . 2_666 ?
O25 Nb5 K4 50.17(18) . 1_565 ?
O25 Nb5 O15 99.6(2) . . ?
O25 Nb5 O22 169.7(2) . . ?
O25 Nb5 O27 100.7(2) . . ?
O25 Nb5 O39 100.7(2) . . ?
O25 Nb5 O40 100.6(2) . . ?
O27 Nb5 K4 95.98(15) . 1_565 ?
O27 Nb5 K4 151.00(14) . 2_666 ?
O27 Nb5 O15 85.5(2) . . ?
O27 Nb5 O22 72.50(18) . . ?
O39 Nb5 K4 49.85(15) . 2_666 ?
O39 Nb5 K4 99.80(15) . 1_565 ?
O39 Nb5 O15 88.3(2) . . ?
O39 Nb5 O22 85.85(18) . . ?
O39 Nb5 O27 158.3(2) . . ?
O40 Nb5 K4 50.48(15) . 1_565 ?
O40 Nb5 K4 101.52(15) . 2_666 ?
O40 Nb5 O15 159.7(2) . . ?
O40 Nb5 O22 87.32(18) . . ?
O40 Nb5 O27 89.6(2) . . ?
O40 Nb5 O39 89.1(2) . . ?
O6 Nb6 K4 54.43(18) . 2_666 ?
O6 Nb6 O24 100.1(2) . . ?
O6 Nb6 O35 168.9(2) . . ?
O6 Nb6 O36 99.8(2) . . ?
O6 Nb6 O38 103.1(2) . . ?
O6 Nb6 O39 101.2(2) . . ?
O24 Nb6 K4 94.19(14) . 2_666 ?
O24 Nb6 O35 71.65(18) . . ?
O35 Nb6 K4 131.98(12) . 2_666 ?
O36 Nb6 K4 153.84(15) . 2_666 ?
O36 Nb6 O24 85.2(2) . . ?
O36 Nb6 O35 72.58(18) . . ?
O38 Nb6 K4 101.51(15) . 2_666 ?
O38 Nb6 O24 156.7(2) . . ?
O38 Nb6 O35 85.03(18) . . ?
O38 Nb6 O36 88.1(2) . . ?
O39 Nb6 K4 46.85(15) . 2_666 ?
O39 Nb6 O24 88.4(2) . . ?
O39 Nb6 O35 86.17(18) . . ?
O39 Nb6 O36 158.7(2) . . ?
O39 Nb6 O38 89.9(2) . . ?
K2 Nb7 K1 118.47(5) . . ?
K2 Nb7 K5 60.90(6) . . ?
O10 Nb7 K1 68.66(17) . . ?
O10 Nb7 K2 52.95(17) . . ?
O10 Nb7 O16 100.6(2) . . ?
O10 Nb7 O24 102.6(2) . . ?
O10 Nb7 O29 100.7(2) . . ?
O10 Nb7 O33 99.6(2) . . ?
O10 Nb7 O35 172.6(2) . . ?
O10 Nb7 K5 25.09(18) . . ?
O16 Nb7 K1 109.26(14) . . ?
O16 Nb7 K2 99.48(14) . . ?
O16 Nb7 O35 81.33(18) . . ?
O16 Nb7 K5 124.84(15) . . ?
O24 Nb7 K1 78.60(16) . . ?
O24 Nb7 K2 95.34(16) . . ?
O24 Nb7 O16 156.7(2) . . ?
O24 Nb7 O29 94.0(2) . . ?
O24 Nb7 O33 93.5(2) . . ?
O24 Nb7 O35 75.46(19) . . ?
O24 Nb7 K5 78.15(16) . . ?
O29 Nb7 K1 164.96(15) . . ?
O29 Nb7 K2 48.60(14) . . ?
O29 Nb7 O16 82.6(2) . . ?
O29 Nb7 O33 156.2(2) . . ?
O29 Nb7 O35 86.61(18) . . ?
O29 Nb7 K5 107.95(15) . . ?
O33 Nb7 K1 38.64(14) . . ?
O33 Nb7 K2 152.45(14) . . ?
O33 Nb7 O16 81.6(2) . . ?
O33 Nb7 O35 73.47(17) . . ?
O33 Nb7 K5 95.70(15) . . ?
O35 Nb7 K1 103.91(12) . . ?
O35 Nb7 K2 134.05(12) . . ?
O35 Nb7 K5 150.66(12) . . ?
K5 Nb7 K1 57.91(5) . . ?
K1 Nb8 K3 118.81(5) 1_465 . ?
K1 Nb8 K5 60.90(6) 1_465 1_465 ?
O8 Nb8 K1 53.33(17) . 1_465 ?
O8 Nb8 K3 68.97(17) . . ?
O8 Nb8 O18 100.7(2) . . ?
O8 Nb8 O22 172.3(2) . . ?
O8 Nb8 O26 101.3(2) . . ?
O8 Nb8 O27 102.1(2) . . ?
O8 Nb8 O31 99.3(2) . . ?
O8 Nb8 K5 24.91(17) . 1_465 ?
O18 Nb8 K1 98.57(14) . 1_465 ?
O18 Nb8 K3 111.24(14) . . ?
O18 Nb8 O22 81.65(18) . . ?
O18 Nb8 K5 124.97(15) . 1_465 ?
O22 Nb8 K1 133.90(12) . 1_465 ?
O22 Nb8 K3 103.29(12) . . ?
O22 Nb8 K5 150.57(12) . 1_465 ?
O26 Nb8 K1 48.53(14) . 1_465 ?
O26 Nb8 K3 163.73(15) . . ?
O26 Nb8 O18 82.9(2) . . ?
O26 Nb8 O22 86.30(18) . . ?
O26 Nb8 O31 156.36(19) . . ?
O26 Nb8 K5 107.51(15) . 1_465 ?
O27 Nb8 K1 95.85(15) . 1_465 ?
O27 Nb8 K3 76.46(16) . . ?
O27 Nb8 O18 157.1(2) . . ?
O27 Nb8 O22 75.57(18) . . ?
O27 Nb8 O26 93.6(2) . . ?
O27 Nb8 O31 93.4(2) . . ?
O27 Nb8 K5 77.68(15) . 1_465 ?
O31 Nb8 K1 152.38(14) . 1_465 ?
O31 Nb8 K3 39.22(14) . . ?
O31 Nb8 O18 81.92(19) . . ?
O31 Nb8 O22 73.66(17) . . ?
O31 Nb8 K5 96.04(14) . 1_465 ?
K5 Nb8 K3 58.14(6) 1_465 . ?
K3 Nb9 K2 118.98(5) 1_655 1_565 ?
K3 Nb9 K5 61.19(6) 1_655 1_565 ?
O17 Nb9 K2 69.00(17) . 1_565 ?
O17 Nb9 K3 53.48(17) . 1_655 ?
O17 Nb9 O19 172.4(2) . . ?
O17 Nb9 O23 100.7(2) . . ?
O17 Nb9 O30 102.5(2) . . ?
O17 Nb9 O32 100.9(2) . . ?
O17 Nb9 O34 99.1(2) . . ?
O17 Nb9 K5 25.09(17) . 1_565 ?
O19 Nb9 K2 103.43(11) . 1_565 ?
O19 Nb9 K3 133.82(12) . 1_655 ?
O19 Nb9 K5 150.92(12) . 1_565 ?
O23 Nb9 K2 109.43(14) . 1_565 ?
O23 Nb9 K3 100.10(15) . 1_655 ?
O23 Nb9 O19 80.81(18) . . ?
O23 Nb9 K5 124.86(14) . 1_565 ?
O30 Nb9 K2 77.99(16) . 1_565 ?
O30 Nb9 K3 94.81(16) . 1_655 ?
O30 Nb9 O19 75.99(18) . . ?
O30 Nb9 O23 156.7(2) . . ?
O30 Nb9 O32 94.2(2) . . ?
O30 Nb9 O34 93.2(2) . . ?
O30 Nb9 K5 78.05(16) . 1_565 ?
O32 Nb9 K2 165.07(14) . 1_565 ?
O32 Nb9 K3 48.37(14) . 1_655 ?
O32 Nb9 O19 86.67(18) . . ?
O32 Nb9 O23 82.8(2) . . ?
O32 Nb9 O34 156.6(2) . . ?
O32 Nb9 K5 108.18(15) . 1_565 ?
O34 Nb9 K2 37.99(14) . 1_565 ?
O34 Nb9 K3 152.49(14) . 1_655 ?
O34 Nb9 O19 73.68(18) . . ?
O34 Nb9 O23 81.8(2) . . ?
O34 Nb9 K5 95.02(15) . 1_565 ?
K5 Nb9 K2 58.02(6) 1_565 1_565 ?
K4 O1W K2 172.4(3) 2_666 . ?
K5 O2W K2 90.5(2) . . ?
K5 O3W K3 90.4(2) . 1_645 ?
V3 O2 K1 115.9(3) . 1_465 ?
V1 O3 K3 112.2(3) . 1_655 ?
V2 O5 K2 114.0(3) . . ?
Nb6 O6 K4 97.5(2) . 2_666 ?
Nb8 O8 K1 97.6(2) . 1_465 ?
Nb8 O8 K5 137.1(3) . 1_465 ?
K5 O8 K1 90.77(17) 1_465 1_465 ?
Nb2 O9 K1 97.1(2) . 1_465 ?
Nb2 O9 Na2 138.4(3) . 1_475 ?
Na2 O9 K1 90.13(18) 1_475 1_465 ?
Nb7 O10 K2 97.9(2) . . ?
Nb7 O10 K5 136.9(3) . . ?
K5 O10 K2 91.07(18) . . ?
Na2 O10W K3 90.8(2) . 1_645 ?
Na2 O11W K2 91.1(2) . 1_645 ?
Na2 O12W K1 89.4(2) . 1_545 ?
Na3 O13W K3 139.6(2) . 1_545 ?
K4 O14W K1 168.4(3) . 1_455 ?
K5 O15W K1 92.1(2) 1_455 1_455 ?
Nb4 O11 K3 96.0(2) . 1_655 ?
Nb4 O11 Na2 137.0(3) . 1_565 ?
Na2 O11 K3 89.95(18) 1_565 1_655 ?
Nb1 O12 K2 96.3(2) . . ?
Nb1 O12 Na2 137.2(3) . 1_465 ?
Na2 O12 K2 89.24(17) 1_465 . ?
Nb3 O13 K4 97.6(2) . 1_565 ?
Cu3 O14 Nb2 98.0(2) . . ?
V3 O14 Cu3 138.3(3) . . ?
V3 O14 Nb2 119.9(3) . . ?
Nb1 O15 Nb5 121.9(2) . . ?
Nb7 O16 Cu2 93.29(19) . . ?
V2 O16 Cu2 137.8(3) . . ?
V2 O16 Nb7 122.7(3) . . ?
Nb9 O17 K3 97.2(2) . 1_655 ?
Nb9 O17 K5 136.7(3) . 1_565 ?
K5 O17 K3 91.28(18) 1_565 1_655 ?
Nb8 O18 Cu1 93.01(19) . . ?
V3 O18 Cu1 138.9(3) . . ?
V3 O18 Nb8 121.7(3) . . ?
Nb2 O19 Nb3 89.95(15) . . ?
Nb9 O19 Nb2 93.13(16) . . ?
Nb9 O19 Nb3 89.93(15) . . ?
Te1 O19 Nb2 121.1(2) . . ?
Te1 O19 Nb3 133.7(2) . . ?
Te1 O19 Nb9 118.5(2) . . ?
Cu1 O20 Nb1 98.0(2) . . ?
V2 O20 Cu1 137.8(3) . . ?
V2 O20 Nb1 120.5(3) . . ?
Nb2 O21 Nb3 122.3(3) . . ?
Nb1 O22 Nb5 90.19(15) . . ?
Nb8 O22 Nb1 93.10(16) . . ?
Nb8 O22 Nb5 90.32(16) . . ?
Te1 O22 Nb1 120.9(2) . . ?
Te1 O22 Nb5 133.3(2) . . ?
Te1 O22 Nb8 118.8(2) . . ?
Nb9 O23 Cu3 93.13(19) . . ?
V1 O23 Cu3 137.2(3) . . ?
V1 O23 Nb9 123.3(3) . . ?
Nb7 O24 Nb6 122.5(3) . . ?
K4 O25 K4 96.76(17) 1_565 2_666 ?
Nb5 O25 K4 100.3(2) . 2_666 ?
Nb5 O25 K4 101.3(2) . 1_565 ?
Nb2 O26 K1 100.1(2) . 1_465 ?
Nb2 O26 Nb8 159.5(3) . . ?
Nb8 O26 K1 98.67(19) . 1_465 ?
Nb8 O27 Nb5 121.6(2) . . ?
Cu2 O28 Nb4 97.7(2) . . ?
V1 O28 Cu2 137.8(3) . . ?
V1 O28 Nb4 121.1(3) . . ?
Nb1 O29 K2 100.8(2) . . ?
Nb1 O29 Nb7 159.1(3) . . ?
Nb7 O29 K2 98.46(19) . . ?
Nb9 O30 Nb3 121.6(2) . . ?
Cu1 O31 K3 113.6(2) . . ?
Cu1 O31 Nb1 99.9(2) . . ?
Cu1 O31 Nb8 105.2(2) . . ?
Nb1 O31 K3 107.4(2) . . ?
Nb8 O31 K3 112.0(2) . . ?
Nb8 O31 Nb1 118.2(2) . . ?
Nb4 O32 K3 100.9(2) . 1_655 ?
Nb4 O32 Nb9 158.9(3) . . ?
Nb9 O32 K3 98.64(19) . 1_655 ?
Cu2 O33 K1 111.0(2) . . ?
Cu2 O33 Nb4 100.4(2) . . ?
Cu2 O33 Nb7 104.9(2) . . ?
Nb4 O33 K1 108.5(2) . . ?
Nb7 O33 K1 113.0(2) . . ?
Nb7 O33 Nb4 118.1(2) . . ?
Cu3 O34 K2 111.3(2) . 1_565 ?
Cu3 O34 Nb2 99.9(2) . . ?
Cu3 O34 Nb9 104.9(2) . . ?
Nb2 O34 K2 107.9(2) . 1_565 ?
Nb9 O34 K2 114.0(2) . 1_565 ?
Nb9 O34 Nb2 117.9(2) . . ?
Nb4 O35 Nb6 89.65(16) . . ?
Nb7 O35 Nb4 93.18(16) . . ?
Nb7 O35 Nb6 90.37(16) . . ?
Te1 O35 Nb4 120.7(2) . . ?
Te1 O35 Nb6 133.5(2) . . ?
Te1 O35 Nb7 119.1(2) . . ?
Nb4 O36 Nb6 121.5(2) . . ?
Nb3 O38 Nb6 148.8(3) . . ?
Nb5 O39 K4 97.65(19) . 2_666 ?
Nb6 O39 K4 102.9(2) . 2_666 ?
Nb6 O39 Nb5 148.3(3) . . ?
Nb3 O40 K4 102.3(2) . 1_565 ?
Nb5 O40 K4 97.21(19) . 1_565 ?
Nb5 O40 Nb3 148.3(3) . . ?
O19 Te1 O22 96.1(2) . . ?
O19 Te1 O35 96.4(2) . . ?
O35 Te1 O22 96.1(2) . . ?
O3 V1 O7 108.8(4) . . ?
O3 V1 O23 111.4(3) . . ?
O3 V1 O28 110.0(3) . . ?
O7 V1 O23 108.4(3) . . ?
O7 V1 O28 109.7(3) . . ?
O23 V1 O28 108.5(2) . . ?
O4 V2 O16 108.7(3) . . ?
O4 V2 O20 109.6(3) . . ?
O5 V2 O4 109.1(4) . . ?
O5 V2 O16 111.2(3) . . ?
O5 V2 O20 109.9(3) . . ?
O16 V2 O20 108.4(2) . . ?
O1 V3 O2 108.6(4) . . ?
O1 V3 O14 109.4(3) . . ?
O1 V3 O18 109.2(3) . . ?
O2 V3 O14 109.9(3) . . ?
O2 V3 O18 111.2(3) . . ?
O18 V3 O14 108.6(2) . . ?
O4W Na1 O6W 85.1(2) . . ?
O5W Na1 O4W 84.4(2) . . ?
O5W Na1 O6W 84.9(2) . . ?
O7W Na1 O4W 88.1(3) . . ?
O7W Na1 O5W 168.5(3) . . ?
O7W Na1 O6W 85.8(3) . . ?
O7W Na1 O8W 100.2(3) . . ?
O8W Na1 O4W 85.1(3) . . ?
O8W Na1 O5W 87.8(3) . . ?
O8W Na1 O6W 168.3(3) . . ?
O9W Na1 O4W 169.9(3) . . ?
O9W Na1 O5W 87.4(3) . . ?
O9W Na1 O6W 88.5(3) . . ?
O9W Na1 O7W 99.2(3) . . ?
O9W Na1 O8W 100.3(3) . . ?
K1 Na2 K2 114.06(9) 1_545 1_645 ?
K1 Na2 K3 115.11(9) 1_545 1_645 ?
K2 Na2 K3 114.55(9) 1_645 1_645 ?
O9 Na2 K1 50.47(14) 1_635 1_545 ?
O9 Na2 K2 64.09(14) 1_635 1_645 ?
O9 Na2 K3 133.49(17) 1_635 1_645 ?
O9 Na2 O12 92.2(2) 1_635 1_645 ?
O10W Na2 K1 136.13(18) . 1_545 ?
O10W Na2 K2 108.79(18) . 1_645 ?
O10W Na2 K3 50.21(19) . 1_645 ?
O10W Na2 O9 172.6(2) . 1_635 ?
O10W Na2 O12W 91.2(3) . . ?
O10W Na2 O11 93.6(2) . 1_545 ?
O10W Na2 O12 84.3(2) . 1_645 ?
O11W Na2 K1 109.74(18) . 1_545 ?
O11W Na2 K2 49.90(18) . 1_645 ?
O11W Na2 K3 134.26(18) . 1_645 ?
O11W Na2 O9 83.1(2) . 1_635 ?
O11W Na2 O10W 90.6(2) . . ?
O11W Na2 O12W 91.9(2) . . ?
O11W Na2 O11 174.6(2) . 1_545 ?
O11W Na2 O12 93.1(2) . 1_645 ?
O12W Na2 K1 51.16(19) . 1_545 ?
O12W Na2 K2 135.26(19) . 1_645 ?
O12W Na2 K3 109.05(18) . 1_645 ?
O12W Na2 O9 92.8(2) . 1_635 ?
O12W Na2 O12 173.4(2) . 1_645 ?
O11 Na2 K1 64.82(14) 1_545 1_545 ?
O11 Na2 K2 131.39(17) 1_545 1_645 ?
O11 Na2 K3 51.06(14) 1_545 1_645 ?
O11 Na2 O9 93.0(2) 1_545 1_635 ?
O11 Na2 O12W 84.5(2) 1_545 . ?
O11 Na2 O12 90.9(2) 1_545 1_645 ?
O12 Na2 K1 130.61(17) 1_645 1_545 ?
O12 Na2 K2 51.19(13) 1_645 1_645 ?
O12 Na2 K3 64.33(14) 1_645 1_645 ?
O13W Na3 O13W 180.0 2_556 . ?
O13W Na3 O20W 90.1(4) 2_556 . ?
O13W Na3 O20W 89.9(4) 2_556 2_556 ?
O13W Na3 O20W 89.9(4) . . ?
O13W Na3 O20W 90.1(4) . 2_556 ?
O13W Na3 O16B 89.9(4) . . ?
O13W Na3 O16B 90.1(4) . 2_556 ?
O13W Na3 O16B 90.1(4) 2_556 . ?
O13W Na3 O16B 89.9(4) 2_556 2_556 ?
O13W Na3 O24W 92.0(5) . . ?
O13W Na3 O24W 88.0(5) . 2_556 ?
O13W Na3 O24W 88.0(5) 2_556 . ?
O13W Na3 O24W 92.0(5) 2_556 2_556 ?
O16W Na3 O13W 87.8(4) 2_556 . ?
O16W Na3 O13W 92.2(4) . . ?
O16W Na3 O13W 87.8(4) . 2_556 ?
O16W Na3 O13W 92.2(4) 2_556 2_556 ?
O16W Na3 O16W 180.0 2_556 . ?
O16W Na3 O20W 126.8(6) . 2_556 ?
O16W Na3 O20W 53.2(6) 2_556 2_556 ?
O16W Na3 O20W 126.8(6) 2_556 . ?
O16W Na3 O20W 53.2(6) . . ?
O16W Na3 O16B 27.7(5) 2_556 2_556 ?
O16W Na3 O16B 152.3(5) . 2_556 ?
O16W Na3 O24W 103.5(7) 2_556 . ?
O16W Na3 O24W 76.5(7) . . ?
O16W Na3 O24W 76.5(7) 2_556 2_556 ?
O16W Na3 O24W 103.5(7) . 2_556 ?
O20W Na3 O20W 180.0 . 2_556 ?
O20W Na3 O16B 99.2(5) . 2_556 ?
O20W Na3 O16B 99.2(5) 2_556 . ?
O20W Na3 O16B 80.8(5) 2_556 2_556 ?
O20W Na3 O16B 80.8(5) . . ?
O20W Na3 O24W 129.7(6) 2_556 2_556 ?
O20W Na3 O24W 129.7(6) . . ?
O20W Na3 O24W 50.3(6) 2_556 . ?
O20W Na3 O24W 50.3(6) . 2_556 ?
O16B Na3 O16B 180.0 2_556 . ?
O24W Na3 O16B 49.0(6) . . ?
O24W Na3 O16B 131.0(6) 2_556 . ?
O24W Na3 O16B 49.0(6) 2_556 2_556 ?
O24W Na3 O16B 131.0(6) . 2_556 ?
O24W Na3 O24W 180.0 . 2_556 ?
K1 K5 K2 116.90(9) . . ?
K1 K5 Nb7 61.77(6) . . ?
K1 K5 Nb8 55.76(6) . 1_645 ?
K1 K5 Nb9 155.48(10) . 1_545 ?
K2 K5 Nb7 55.48(5) . . ?
K2 K5 Nb8 155.57(10) . 1_645 ?
K2 K5 Nb9 62.25(6) . 1_545 ?
K3 K5 K1 117.03(9) 1_645 . ?
K3 K5 K2 117.62(9) 1_645 . ?
K3 K5 Nb7 156.77(11) 1_645 . ?
K3 K5 Nb8 61.48(6) 1_645 1_645 ?
K3 K5 Nb9 55.59(6) 1_645 1_545 ?
Nb8 K5 Nb7 114.50(8) 1_645 . ?
Nb9 K5 Nb7 114.68(8) 1_545 . ?
Nb9 K5 Nb8 113.67(8) 1_545 1_645 ?
O2W K5 K1 132.96(18) . . ?
O2W K5 K2 49.11(19) . . ?
O2W K5 K3 106.23(18) . 1_645 ?
O2W K5 Nb7 85.51(17) . . ?
O2W K5 Nb8 154.6(2) . 1_645 ?
O2W K5 Nb9 67.12(16) . 1_545 ?
O3W K5 K1 106.37(18) . . ?
O3W K5 K2 132.59(18) . . ?
O3W K5 K3 49.7(2) . 1_645 ?
O3W K5 Nb7 153.0(2) . . ?
O3W K5 Nb8 67.60(16) . 1_645 ?
O3W K5 Nb9 86.14(19) . 1_545 ?
O3W K5 O2W 87.4(3) . . ?
O8 K5 K1 49.95(14) 1_645 . ?
O8 K5 K2 137.97(17) 1_645 . ?
O8 K5 K3 68.70(14) 1_645 1_645 ?
O8 K5 Nb7 101.26(15) 1_645 . ?
O8 K5 Nb8 17.97(12) 1_645 1_645 ?
O8 K5 Nb9 112.36(16) 1_645 1_545 ?
O8 K5 O2W 172.4(3) 1_645 . ?
O8 K5 O3W 85.0(2) 1_645 . ?
O8 K5 O10 96.9(2) 1_645 . ?
O8 K5 O15W 90.5(2) 1_645 1_655 ?
O10 K5 K1 68.83(15) . . ?
O10 K5 K2 49.43(14) . . ?
O10 K5 K3 139.16(18) . 1_645 ?
O10 K5 Nb7 18.02(13) . . ?
O10 K5 Nb8 113.29(16) . 1_645 ?
O10 K5 Nb9 101.21(16) . 1_545 ?
O10 K5 O2W 90.6(2) . . ?
O10 K5 O3W 171.0(3) . . ?
O10 K5 O15W 83.6(2) . 1_655 ?
O15W K5 K1 48.35(17) 1_655 . ?
O15W K5 K2 106.65(17) 1_655 . ?
O15W K5 K3 132.26(18) 1_655 1_645 ?
O15W K5 Nb7 66.34(16) 1_655 . ?
O15W K5 Nb8 85.39(17) 1_655 1_645 ?
O15W K5 Nb9 155.56(19) 1_655 1_545 ?
O15W K5 O2W 89.0(2) 1_655 . ?
O15W K5 O3W 87.5(3) 1_655 . ?
O17 K5 K1 137.65(17) 1_545 . ?
O17 K5 K2 69.58(15) 1_545 . ?
O17 K5 K3 49.69(14) 1_545 1_645 ?
O17 K5 Nb7 113.66(16) 1_545 . ?
O17 K5 Nb8 100.00(16) 1_545 1_645 ?
O17 K5 Nb9 18.21(13) 1_545 1_545 ?
O17 K5 O2W 84.7(2) 1_545 . ?
O17 K5 O3W 91.6(2) 1_545 . ?
O17 K5 O8 95.6(2) 1_545 1_645 ?
O17 K5 O10 97.0(2) 1_545 . ?
O17 K5 O15W 173.7(2) 1_545 1_655 ?

loop_
_geom_bond_atom_site_label_1
_geom_bond_atom_site_label_2
_geom_bond_distance
_geom_bond_site_symmetry_2
_geom_bond_publ_flag
C1 H1A 0.9900 . ?
C1 H1B 0.9900 . ?
C1 C2 1.517(14) . ?
C1 N1 1.483(11) . ?
C2 H2A 0.9900 . ?
C2 H2B 0.9900 . ?
C2 N2 1.492(12) . ?
C3 H3A 0.9900 . ?
C3 H3B 0.9900 . ?
C3 C4 1.509(13) . ?
C3 N3 1.467(12) . ?
C4 H4A 0.9900 . ?
C4 H4B 0.9900 . ?
C4 N4 1.485(11) . ?
C5 H5A 0.9900 . ?
C5 H5B 0.9900 . ?
C5 C6 1.534(13) . ?
C5 N5 1.469(12) . ?
C6 H6A 0.9900 . ?
C6 H6B 0.9900 . ?
C6 N6 1.475(11) . ?
Cu1 K3 3.943(3) . ?
Cu1 N1 2.042(7) . ?
Cu1 N2 1.989(8) . ?
Cu1 Nb1 3.1111(17) . ?
Cu1 O18 2.334(5) . ?
Cu1 O20 1.999(5) . ?
Cu1 O31 2.012(5) . ?
Cu2 K1 3.888(3) . ?
Cu2 N3 1.989(8) . ?
Cu2 N4 2.038(7) . ?
Cu2 Nb4 3.1219(17) . ?
Cu2 O16 2.311(5) . ?
Cu2 O28 2.000(5) . ?
Cu2 O33 2.015(5) . ?
Cu3 K2 3.887(3) 1_565 ?
Cu3 N5 1.988(8) . ?
Cu3 N6 2.034(7) . ?
Cu3 Nb2 3.1147(16) . ?
Cu3 O14 1.986(5) . ?
Cu3 O23 2.319(5) . ?
Cu3 O34 2.017(5) . ?
K1 Nb2 3.608(2) 1_645 ?
K1 Nb8 3.594(2) 1_645 ?
K1 O2 3.158(8) 1_645 ?
K1 O8 2.908(5) 1_645 ?
K1 O9 2.934(6) 1_645 ?
K1 O12W 2.963(8) 1_565 ?
K1 O14W 3.418(10) 1_655 ?
K1 O15W 2.840(7) 1_655 ?
K1 O26 2.724(5) 1_645 ?
K1 O33 2.680(5) . ?
K1 Na2 3.804(4) 1_565 ?
K1 K5 3.799(4) . ?
K2 Nb1 3.618(2) . ?
K2 Nb7 3.582(2) . ?
K2 O1W 3.319(8) . ?
K2 O2W 2.872(8) . ?
K2 O5 3.285(9) . ?
K2 O10 2.886(6) . ?
K2 O11W 2.911(7) 1_465 ?
K2 O12 2.965(5) . ?
K2 O29 2.716(5) . ?
K2 O34 2.670(5) 1_545 ?
K2 Na2 3.805(4) 1_465 ?
K2 K5 3.799(4) . ?
K3 Nb4 3.613(2) 1_455 ?
K3 Nb9 3.575(3) 1_455 ?
K3 O3W 2.894(9) 1_465 ?
K3 O3 3.365(9) 1_455 ?
K3 O10W 2.933(8) 1_465 ?
K3 O13W 3.288(7) 1_565 ?
K3 O11 2.969(6) 1_455 ?
K3 O17 2.896(6) 1_455 ?
K3 O31 2.679(5) . ?
K3 O32 2.703(5) 1_455 ?
K3 Na2 3.817(4) 1_465 ?
K3 K5 3.797(4) 1_465 ?
K4 Nb3 3.741(2) 1_545 ?
K4 Nb5 3.620(2) 2_666 ?
K4 Nb5 3.605(3) 1_545 ?
K4 Nb6 3.730(2) 2_666 ?
K4 O1W 3.066(8) 2_666 ?
K4 O6 3.060(6) 2_666 ?
K4 O14W 3.151(9) . ?
K4 O13 3.067(6) 1_545 ?
K4 O25 2.823(6) 1_545 ?
K4 O25 2.865(6) 2_666 ?
K4 O39 2.791(5) 2_666 ?
K4 O40 2.803(5) 1_545 ?
N1 H1C 0.9100 . ?
N1 H1D 0.9100 . ?
N2 H2C 0.9100 . ?
N2 H2D 0.9100 . ?
N3 H3C 0.9100 . ?
N3 H3D 0.9100 . ?
N4 H4C 0.9100 . ?
N4 H4D 0.9100 . ?
N5 H5C 0.9100 . ?
N5 H5D 0.9100 . ?
N6 H6C 0.9100 . ?
N6 H6D 0.9100 . ?
Nb1 O12 1.771(5) . ?
Nb1 O15 1.913(5) . ?
Nb1 O20 2.122(5) . ?
Nb1 O22 2.421(5) . ?
Nb1 O29 1.934(5) . ?
Nb1 O31 2.051(5) . ?
Nb2 O9 1.768(5) . ?
Nb2 O14 2.138(5) . ?
Nb2 O19 2.412(5) . ?
Nb2 O21 1.908(5) . ?
Nb2 O26 1.937(5) . ?
Nb2 O34 2.052(5) . ?
Nb3 O13 1.774(5) . ?
Nb3 O19 2.486(5) . ?
Nb3 O21 2.045(5) . ?
Nb3 O30 2.039(5) . ?
Nb3 O38 1.931(5) . ?
Nb3 O40 1.951(5) . ?
Nb4 O11 1.772(5) . ?
Nb4 O28 2.143(5) . ?
Nb4 O32 1.941(5) . ?
Nb4 O33 2.048(5) . ?
Nb4 O35 2.413(5) . ?
Nb4 O36 1.916(5) . ?
Nb5 O15 2.040(5) . ?
Nb5 O22 2.460(5) . ?
Nb5 O25 1.757(5) . ?
Nb5 O27 2.040(5) . ?
Nb5 O39 1.962(5) . ?
Nb5 O40 1.942(5) . ?
Nb6 O6 1.771(5) . ?
Nb6 O24 2.048(5) . ?
Nb6 O35 2.483(5) . ?
Nb6 O36 2.040(5) . ?
Nb6 O38 1.943(5) . ?
Nb6 O39 1.928(5) . ?
Nb7 O10 1.763(5) . ?
Nb7 O16 2.104(5) . ?
Nb7 O24 1.912(5) . ?
Nb7 O29 1.969(5) . ?
Nb7 O33 2.038(5) . ?
Nb7 O35 2.412(5) . ?
Nb7 K5 3.895(3) . ?
Nb8 O8 1.762(5) . ?
Nb8 O18 2.096(5) . ?
Nb8 O22 2.413(5) . ?
Nb8 O26 1.969(5) . ?
Nb8 O27 1.918(5) . ?
Nb8 O31 2.038(5) . ?
Nb8 K5 3.886(3) 1_465 ?
Nb9 O17 1.763(5) . ?
Nb9 O19 2.411(5) . ?
Nb9 O23 2.103(5) . ?
Nb9 O30 1.924(5) . ?
Nb9 O32 1.969(5) . ?
Nb9 O34 2.037(5) . ?
Nb9 K5 3.868(3) 1_565 ?
O1 V3 1.656(6) . ?
O2W K5 2.463(7) . ?
O3W K5 2.440(7) . ?
O4W Na1 2.457(7) . ?
O5W Na1 2.442(7) . ?
O6W Na1 2.461(7) . ?
O7W Na1 2.360(8) . ?
O8W Na1 2.370(8) . ?
O9W Na1 2.358(8) . ?
O2 V3 1.664(6) . ?
O3 V1 1.656(6) . ?
O4 V2 1.661(6) . ?
O5 V2 1.655(6) . ?
O7 V1 1.657(6) . ?
O8 K5 2.405(6) 1_465 ?
O9 Na2 2.414(6) 1_475 ?
O10 K5 2.417(6) . ?
O10W Na2 2.401(7) . ?
O11W Na2 2.395(7) . ?
O12W Na2 2.414(7) . ?
O13W Na3 2.433(6) . ?
O15W K5 2.423(7) 1_455 ?
O16W Na3 2.418(12) . ?
O11 Na2 2.401(6) 1_565 ?
O12 Na2 2.424(6) 1_465 ?
O14 V3 1.796(5) . ?
O16 V2 1.764(5) . ?
O17 K5 2.391(6) 1_565 ?
O18 V3 1.761(5) . ?
O19 Te1 1.874(5) . ?
O20 V2 1.797(5) . ?
O22 Te1 1.879(5) . ?
O23 V1 1.760(5) . ?
O28 V1 1.786(5) . ?
O35 Te1 1.874(5) . ?
Na3 O20W 2.442(17) . ?
Na3 O20W 2.442(17) 2_556 ?
Na3 O16B 2.452(13) . ?
Na3 O16B 2.452(13) 2_556 ?
Na3 O24W 2.44(2) 2_556 ?
Na3 O24W 2.44(2) . ?

loop_
_smtbx_masks_void_nr
_smtbx_masks_void_average_x
_smtbx_masks_void_average_y
_smtbx_masks_void_average_z
_smtbx_masks_void_volume
_smtbx_masks_void_count_electrons
_smtbx_masks_void_content
1 0.000 0.500 0.000 246.7 67.0 ?
2 0.500 0.500 0.500 91.5 27.1 ?
